data_4062004
_journal_name_full Organometallics
_journal_year 2003
_chemical_formula_sum 'C18 H18 O2 Pd'
_chemical_formula_weight 372.72
_space_group_IT_number 14
_symmetry_cell_setting monoclinic
_symmetry_space_group_name_Hall '-P 2yn'
_symmetry_space_group_name_H-M 'P 1 21/n 1'
_cell_angle_alpha 90.00
_cell_angle_beta 90.5770(10)
_cell_angle_gamma 90.00
_cell_formula_units_Z 4
_cell_length_a 9.5399(6)
_cell_length_b 6.6468(4)
_cell_length_c 22.9178(14)
_cell_measurement_temperature 173(2)
_cell_volume 1453.14(15)
_diffrn_ambient_temperature 173(2)
_exptl_crystal_density_diffrn 1.704
_cod_depositor_comments
;
The following automatic conversions were performed:
'_symmetry_cell_setting' value 'Monoclinic' changed to 'monoclinic'
according to '/home/saulius/struct/CIF-dictionaries/cif_core.dic'
dictionary named 'cif_core.dic' version 2.4.1 from 2010-06-29.

Automatic conversion script
Id: cif_fix_enum 1527 2010-12-29 10:47:43Z saulius 
;
_cod_original_sg_symbol_H-M 'P 21/n'
_cod_database_code 4062004

loop_
_symmetry_equiv_pos_as_xyz
'x, y, z'
'-x+1/2, y+1/2, -z+1/2'
'-x, -y, -z'
'x-1/2, -y-1/2, z-1/2'

loop_
_atom_site_label
_atom_site_type_symbol
_atom_site_fract_x
_atom_site_fract_y
_atom_site_fract_z
_atom_site_U_iso_or_equiv
_atom_site_adp_type
_atom_site_occupancy
_atom_site_symmetry_multiplicity
_atom_site_calc_flag
_atom_site_refinement_flags
_atom_site_disorder_assembly
_atom_site_disorder_group
Pd1 Pd 0.523723(16) 0.31929(3) 0.133407(7) 0.02540(7) Uani 1 1 d . . .
C1 C 0.7579(2) 0.3218(4) 0.05825(10) 0.0311(5) Uani 1 1 d . . .
C2 C 0.6940(2) 0.4721(4) 0.09597(10) 0.0309(4) Uani 1 1 d . . .
H2 H 0.674(3) 0.603(5) 0.0783(14) 0.037 Uiso 1 1 calc . . .
C3 C 0.7129(2) 0.4687(4) 0.15769(10) 0.0300(4) Uani 1 1 d . . .
H3 H 0.704(3) 0.597(5) 0.1784(13) 0.036 Uiso 1 1 calc . . .
C4 C 0.7987(2) 0.3133(3) 0.18520(10) 0.0278(4) Uani 1 1 d . . .
C5 C 0.8436(2) 0.1403(3) 0.14826(9) 0.0262(4) Uani 1 1 d . . .
C6 C 0.9086(2) -0.0255(4) 0.17394(10) 0.0322(5) Uani 1 1 d . . .
H6 H 0.9194 -0.0309 0.2143 0.039 Uiso 1 1 calc R . .
C7 C 0.9571(3) -0.1817(4) 0.14017(13) 0.0375(5) Uani 1 1 d . . .
H7 H 1.0008 -0.2914 0.1578 0.045 Uiso 1 1 calc R . .
C8 C 0.9410(3) -0.1757(4) 0.07975(13) 0.0376(5) Uani 1 1 d . . .
H8 H 0.9752 -0.2802 0.0570 0.045 Uiso 1 1 calc R . .
C9 C 0.8741(2) -0.0142(4) 0.05356(11) 0.0333(5) Uani 1 1 d . . .
H9 H 0.8618 -0.0117 0.0133 0.040 Uiso 1 1 calc R . .
C10 C 0.8250(2) 0.1449(3) 0.08731(10) 0.0262(4) Uani 1 1 d . . .
C11 C 0.4206(3) 0.0997(5) 0.07087(11) 0.0444(6) Uani 1 1 d . . .
H11 H 0.471(4) 0.085(6) 0.0341(16) 0.053 Uiso 1 1 calc . . .
C12 C 0.3351(3) 0.2621(4) 0.07191(10) 0.0350(5) Uani 1 1 d . . .
H12 H 0.335(4) 0.343(5) 0.0361(15) 0.042 Uiso 1 1 calc . . .
C13 C 0.2033(3) 0.2757(6) 0.10667(14) 0.0529(8) Uani 1 1 d . . .
H13A H 0.1412 0.3708 0.0874 0.064 Uiso 1 1 calc R . .
H13B H 0.1576 0.1453 0.1053 0.064 Uiso 1 1 calc R . .
C14 C 0.2170(3) 0.3364(6) 0.16891(15) 0.0572(9) Uani 1 1 d . . .
H14A H 0.1395 0.2771 0.1899 0.069 Uiso 1 1 calc R . .
H14B H 0.2058 0.4812 0.1709 0.069 Uiso 1 1 calc R . .
C15 C 0.3506(2) 0.2827(4) 0.20113(10) 0.0339(5) Uani 1 1 d . . .
H15 H 0.366(4) 0.362(5) 0.2367(15) 0.041 Uiso 1 1 calc . . .
C16 C 0.4219(3) 0.1080(4) 0.20025(10) 0.0362(5) Uani 1 1 d . . .
H16 H 0.479(3) 0.081(5) 0.2352(15) 0.043 Uiso 1 1 calc . . .
C17 C 0.3747(5) -0.0764(5) 0.16707(16) 0.0644(10) Uani 1 1 d . . .
H17A H 0.4131 -0.1936 0.1868 0.077 Uiso 1 1 calc R . .
H17B H 0.2734 -0.0849 0.1697 0.077 Uiso 1 1 calc R . .
C18 C 0.4120(6) -0.0896(5) 0.10497(18) 0.0807(14) Uani 1 1 d . . .
H18A H 0.3438 -0.1761 0.0858 0.097 Uiso 1 1 calc R . .
H18B H 0.5021 -0.1565 0.1026 0.097 Uiso 1 1 calc R . .
O1 O 0.7576(2) 0.3364(3) 0.00477(9) 0.0476(5) Uani 1 1 d . . .
O2 O 0.8366(2) 0.3232(3) 0.23664(8) 0.0389(4) Uani 1 1 d . . .

loop_
_atom_site_aniso_label
_atom_site_aniso_U_11
_atom_site_aniso_U_22
_atom_site_aniso_U_33
_atom_site_aniso_U_23
_atom_site_aniso_U_13
_atom_site_aniso_U_12
Pd1 0.01980(9) 0.03194(10) 0.02446(9) 0.00013(6) 0.00005(6) -0.00118(5)
C1 0.0262(10) 0.0389(12) 0.0284(11) 0.0058(9) 0.0019(8) -0.0040(8)
C2 0.0269(10) 0.0317(11) 0.0343(11) 0.0062(9) 0.0025(8) -0.0010(8)
C3 0.0256(10) 0.0297(10) 0.0347(11) -0.0026(9) 0.0036(8) -0.0054(8)
C4 0.0210(9) 0.0353(11) 0.0273(10) -0.0018(8) 0.0019(8) -0.0086(8)
C5 0.0182(9) 0.0338(10) 0.0265(10) 0.0014(8) 0.0011(7) -0.0047(8)
C6 0.0235(9) 0.0405(12) 0.0326(11) 0.0076(9) 0.0002(8) -0.0033(9)
C7 0.0264(11) 0.0350(12) 0.0511(15) 0.0079(10) 0.0028(10) 0.0002(9)
C8 0.0309(12) 0.0332(12) 0.0488(15) -0.0058(10) 0.0102(10) -0.0040(9)
C9 0.0277(10) 0.0406(12) 0.0317(11) -0.0047(9) 0.0064(8) -0.0061(9)
C10 0.0180(9) 0.0337(10) 0.0268(10) 0.0006(8) 0.0021(7) -0.0055(8)
C11 0.0537(16) 0.0513(16) 0.0280(11) -0.0132(11) -0.0084(11) 0.0020(13)
C12 0.0323(11) 0.0456(13) 0.0268(10) 0.0049(10) -0.0084(9) -0.0060(10)
C13 0.0259(12) 0.087(2) 0.0458(15) 0.0081(16) -0.0071(11) 0.0061(14)
C14 0.0245(12) 0.096(3) 0.0513(17) -0.0168(17) -0.0018(11) 0.0094(14)
C15 0.0258(10) 0.0504(14) 0.0255(10) -0.0072(10) 0.0026(8) -0.0043(10)
C16 0.0420(13) 0.0404(13) 0.0262(10) 0.0051(9) 0.0023(9) -0.0047(11)
C17 0.103(3) 0.0337(15) 0.0570(19) 0.0026(13) 0.0130(19) -0.0185(17)
C18 0.143(4) 0.0338(16) 0.065(2) -0.0143(15) -0.031(3) 0.004(2)
O1 0.0554(12) 0.0601(13) 0.0274(9) 0.0101(8) 0.0024(8) 0.0079(10)
O2 0.0404(10) 0.0503(11) 0.0259(8) -0.0044(7) -0.0033(7) -0.0049(8)

loop_
_geom_bond_atom_site_label_1
_geom_bond_atom_site_label_2
_geom_bond_distance
_geom_bond_site_symmetry_2
_geom_bond_publ_flag
Pd1 C2 2.106(2) . ?
Pd1 C3 2.129(2) . ?
Pd1 C11 2.264(3) . ?
Pd1 C15 2.291(2) . ?
Pd1 C16 2.300(2) . ?
Pd1 C12 2.306(2) . ?
C1 O1 1.229(3) . ?
C1 C2 1.458(3) . ?
C1 C10 1.493(3) . ?
C2 C3 1.424(3) . ?
C3 C4 1.457(3) . ?
C4 O2 1.231(3) . ?
C4 C5 1.493(3) . ?
C5 C6 1.392(3) . ?
C5 C10 1.406(3) . ?
C6 C7 1.378(4) . ?
C7 C8 1.392(4) . ?
C8 C9 1.383(4) . ?
C9 C10 1.394(3) . ?
C11 C12 1.353(4) . ?
C11 C18 1.484(5) . ?
C12 C13 1.498(4) . ?
C13 C14 1.487(5) . ?
C14 C15 1.509(4) . ?
C15 C16 1.346(4) . ?
C16 C17 1.509(4) . ?
C17 C18 1.473(6) . ?
